data_4318634
loop_
_publ_author_name
'Enrique Colacio'
'Raikko Kivek\"as'
'Francesc Lloret'
'Markku R. Sundberg'
'Jos\'e Su\'arez-Varela'
'Manuel Bardaj\'i'
'Antonio Laguna'

_publ_contact_author
;
     Prof. Enrique Colacio
     Departamento de Qu\'imica Inorg\'anica
     Facultad de Ciencias
     Universidad de Granada
     E-18071 Granada
     Spain
;
_publ_contact_author_email ecolacio@ugr.es
_publ_contact_author_fax '+34 958 248526'
_publ_contact_author_phone '+34 958 243236'
_publ_section_title
;
 Architecture Dependence on the Steric Constrains of the Ligand in
 Cyano-Bridged Copper(I) and Copper(II)-Copper(I) Mixed-Valence Polymer
 Compounds Containing Diamines: Crystal Structures and Spectroscopic and
 Magnetic Properties
;
_journal_name_full 'Inorganic Chemistry'
_journal_page_first 5141
_journal_page_last 5149
_journal_paper_doi 10.1021/ic025743v
_journal_volume 41
_journal_year 2002
_chemical_formula_moiety 'C7 H12 Cu2 N5'
_chemical_formula_sum 'C7 H12 Cu2 N5'
_chemical_formula_weight 293.30
_chemical_name_systematic
; 
 ? 
;
_space_group_IT_number 33
_symmetry_cell_setting orthorhombic
_symmetry_space_group_name_Hall 'P 2c -2n'
_symmetry_space_group_name_H-M 'P n a 21'
_atom_sites_solution_hydrogens geom
_atom_sites_solution_primary direct
_atom_sites_solution_secondary difmap
_audit_creation_method SHELXL-97
_cell_angle_alpha 90.00
_cell_angle_beta 90.00
_cell_angle_gamma 90.00
_cell_formula_units_Z 4
_cell_length_a 13.665(3)
_cell_length_b 9.989(2)
_cell_length_c 8.389(2)
_cell_measurement_reflns_used 25
_cell_measurement_temperature 193(2)
_cell_measurement_theta_max 12.12
_cell_measurement_theta_min 6.35
_cell_volume 1145.1(4)
_computing_cell_refinement
;
MSC/AFC Diffractometer Control Software (Molecular Structure Corporation, 
1993a)
;
_computing_data_collection
;
MSC/AFC Diffractometer Control Software (Molecular Structure Corporation, 
1993a)
;
_computing_data_reduction
;
Texsan Process (Molecular Structure Corporation, 1993b)
;
_computing_molecular_graphics 'SHELXTL/PC (Sheldrick, 1990)'
_computing_publication_material 'SHELXL-97 (Sheldrick, 1997)'
_computing_structure_refinement 'SHELXL-97 (Sheldrick, 1997)'
_computing_structure_solution 'SHELXS-97 (Sheldrick, 1990)'
_diffrn_ambient_temperature 193(2)
_diffrn_measured_fraction_theta_full 1.00
_diffrn_measured_fraction_theta_max 1.00
_diffrn_measurement_device_type 'Rigaku AFC7S'
_diffrn_measurement_method \w--2\q
_diffrn_radiation_monochromator graphite
_diffrn_radiation_source 'fine-focus sealed tube'
_diffrn_radiation_type MoK\a
_diffrn_radiation_wavelength 0.71073
_diffrn_reflns_av_R_equivalents 0.0000
_diffrn_reflns_av_sigmaI/netI 0.0518
_diffrn_reflns_limit_h_max 16
_diffrn_reflns_limit_h_min 0
_diffrn_reflns_limit_k_max 11
_diffrn_reflns_limit_k_min 0
_diffrn_reflns_limit_l_max 0
_diffrn_reflns_limit_l_min -10
_diffrn_reflns_number 1108
_diffrn_reflns_theta_full 25.22
_diffrn_reflns_theta_max 25.22
_diffrn_reflns_theta_min 2.53
_diffrn_standards_decay_% <1
_diffrn_standards_interval_count 150
_diffrn_standards_number 3
_exptl_absorpt_coefficient_mu 3.684
_exptl_absorpt_correction_T_max 0.7420
_exptl_absorpt_correction_T_min 0.4166
_exptl_absorpt_correction_type psi-scan
_exptl_absorpt_process_details 'North, Phillips & Mathews 1968'
_exptl_crystal_colour green
_exptl_crystal_density_diffrn 1.701
_exptl_crystal_density_meas ?
_exptl_crystal_density_method 'not measured'
_exptl_crystal_description prism
_exptl_crystal_F_000 588
_exptl_crystal_size_max 0.28
_exptl_crystal_size_mid 0.12
_exptl_crystal_size_min 0.08
_refine_diff_density_max 0.649
_refine_diff_density_min -0.632
_refine_diff_density_rms 0.136
_refine_ls_abs_structure_details 'Flack H D (1983), Acta Cryst. A39, 876-881'
_refine_ls_abs_structure_Flack 0.02(6)
_refine_ls_extinction_method none
_refine_ls_goodness_of_fit_ref 1.027
_refine_ls_hydrogen_treatment constr
_refine_ls_matrix_type full
_refine_ls_number_parameters 93
_refine_ls_number_reflns 1108
_refine_ls_number_restraints 6
_refine_ls_restrained_S_all 1.024
_refine_ls_R_factor_all 0.0584
_refine_ls_R_factor_gt 0.0439
_refine_ls_shift/su_max 0.000
_refine_ls_shift/su_mean 0.000
_refine_ls_structure_factor_coef Fsqd
_refine_ls_weighting_details
;
w=1/[\s^2^(Fo^2^)+(0.0537P)^2^+2.5791P] where P=(Fo^2^+2Fc^2^)/3
;
_refine_ls_weighting_scheme calc
_refine_ls_wR_factor_gt 0.1024
_refine_ls_wR_factor_ref 0.1090
_reflns_number_gt 957
_reflns_number_total 1108
_reflns_threshold_expression >2sigma(I)
_cod_data_source_file ic025743v_s1_3.cif
_cod_data_source_block compound_2
_cod_depositor_comments
;
The following automatic conversions were performed:

'_exptl_crystal_density_meas' value 'not measured' was changed to '?'
- the value is perceived as not measured.

Automatic conversion script
Id: cif_fix_values 3008 2015-01-20 13:52:24Z robertas 
;
_cod_database_code 4318634

loop_
_symmetry_equiv_pos_as_xyz
'x, y, z'
'-x, -y, z+1/2'
'x+1/2, -y+1/2, z'
'-x+1/2, y+1/2, z+1/2'

loop_
_atom_site_label
_atom_site_type_symbol
_atom_site_fract_x
_atom_site_fract_y
_atom_site_fract_z
_atom_site_U_iso_or_equiv
_atom_site_adp_type
_atom_site_occupancy
_atom_site_calc_flag
_atom_site_refinement_flags
_atom_site_disorder_assembly
_atom_site_disorder_group
Cu1 Cu 0.47042(6) 0.14647(10) 0.0000 0.0188(3) Uani 1 d . . .
Cu2 Cu 0.20698(7) -0.19659(11) 0.0167(2) 0.0241(3) Uani 1 d . . .
N1 N 0.3871(5) -0.0168(8) -0.0204(14) 0.029(2) Uani 1 d U . .
C1 C 0.3223(6) -0.0890(8) -0.0066(18) 0.027(2) Uiso 1 d . . .
N2 N 0.3860(7) 0.2366(10) -0.1603(11) 0.025(2) Uani 1 d . . .
C2 C 0.3492(8) 0.2655(10) -0.2748(13) 0.021(2) Uiso 1 d . . .
N3 N 0.4085(7) 0.2032(10) 0.2272(12) 0.031(2) Uani 1 d . . .
C3 C 0.3652(8) 0.2367(11) 0.3369(14) 0.029(3) Uiso 1 d . . .
N4 N 0.5709(5) 0.3001(7) -0.0145(12) 0.025(2) Uani 1 d . . .
C4 C 0.6540(8) 0.2586(11) 0.0902(15) 0.037(3) Uiso 1 d . . .
H4A H 0.6360 0.2719 0.2034 0.045 Uiso 1 calc R . .
H4B H 0.7121 0.3145 0.0670 0.045 Uiso 1 calc R . .
N5 N 0.5854(5) 0.0365(8) 0.0775(11) 0.0240(19) Uani 1 d . . .
H5A H 0.5760 0.0144 0.1829 0.029 Uiso 1 calc R . .
H5B H 0.5888 -0.0417 0.0198 0.029 Uiso 1 calc R . .
C5 C 0.6785(7) 0.1103(10) 0.0608(13) 0.029(2) Uiso 1 d . . .
H5C H 0.7059 0.0978 -0.0475 0.034 Uiso 1 calc R . .
H5D H 0.7269 0.0781 0.1397 0.034 Uiso 1 calc R . .
C6 C 0.6051(8) 0.3178(12) -0.1798(14) 0.034(3) Uiso 1 d . . .
H6A H 0.6334 0.2337 -0.2183 0.051 Uiso 1 calc R . .
H6B H 0.6548 0.3884 -0.1831 0.051 Uiso 1 calc R . .
H6C H 0.5498 0.3431 -0.2477 0.051 Uiso 1 calc R . .
C7 C 0.5313(7) 0.4288(10) 0.0420(14) 0.037(3) Uiso 1 d . . .
H7A H 0.4751 0.4544 -0.0238 0.056 Uiso 1 calc R . .
H7B H 0.5821 0.4979 0.0343 0.056 Uiso 1 calc R . .
H7C H 0.5105 0.4198 0.1533 0.056 Uiso 1 calc R . .

loop_
_atom_site_aniso_label
_atom_site_aniso_U_11
_atom_site_aniso_U_22
_atom_site_aniso_U_33
_atom_site_aniso_U_23
_atom_site_aniso_U_13
_atom_site_aniso_U_12
Cu1 0.0163(4) 0.0200(5) 0.0200(5) 0.0004(8) 0.0001(7) -0.0016(4)
Cu2 0.0228(5) 0.0273(6) 0.0221(6) 0.0015(9) -0.0006(8) -0.0064(4)
N1 0.023(3) 0.031(4) 0.032(6) -0.004(5) 0.010(5) -0.007(3)
N2 0.029(5) 0.031(5) 0.016(4) -0.002(4) -0.002(4) 0.001(4)
N3 0.031(5) 0.029(6) 0.033(6) -0.006(5) 0.008(5) -0.002(4)
N4 0.029(4) 0.025(4) 0.020(5) 0.005(5) 0.003(4) -0.001(3)
N5 0.020(4) 0.030(5) 0.022(4) 0.008(4) -0.001(4) 0.001(4)

loop_
_atom_type_symbol
_atom_type_description
_atom_type_scat_dispersion_real
_atom_type_scat_dispersion_imag
_atom_type_scat_source
C C 0.0033 0.0016 'International Tables Vol C Tables 4.2.6.8 and 6.1.1.4'
H H 0.0000 0.0000 'International Tables Vol C Tables 4.2.6.8 and 6.1.1.4'
N N 0.0061 0.0033 'International Tables Vol C Tables 4.2.6.8 and 6.1.1.4'
Cu Cu 0.3201 1.2651 'International Tables Vol C Tables 4.2.6.8 and 6.1.1.4'

loop_
_geom_angle_atom_site_label_1
_geom_angle_atom_site_label_2
_geom_angle_atom_site_label_3
_geom_angle
_geom_angle_site_symmetry_1
_geom_angle_site_symmetry_3
_geom_angle_publ_flag
N2 Cu1 N1 88.9(4) . . ?
N2 Cu1 N5 156.0(4) . . ?
N1 Cu1 N5 91.5(3) . . ?
N2 Cu1 N4 90.5(4) . . ?
N1 Cu1 N4 169.2(4) . . ?
N5 Cu1 N4 84.6(3) . . ?
N2 Cu1 N3 104.5(4) . . ?
N1 Cu1 N3 93.8(4) . . ?
N5 Cu1 N3 99.4(4) . . ?
N4 Cu1 N3 96.7(4) . . ?
C1 Cu2 C3 122.4(6) . 4_544 ?
C1 Cu2 C2 121.7(5) . 4_545 ?
C3 Cu2 C2 115.8(5) 4_544 4_545 ?
C1 N1 Cu1 160.8(9) . . ?
N1 C1 Cu2 175.2(8) . . ?
C2 N2 Cu1 162.9(10) . . ?
N2 C2 Cu2 174.7(10) . 4_554 ?
C3 N3 Cu1 171.4(11) . . ?
N3 C3 Cu2 176.7(11) . 4 ?
C7 N4 C6 108.4(8) . . ?
C7 N4 C4 109.4(9) . . ?
C6 N4 C4 110.2(8) . . ?
C7 N4 Cu1 112.7(6) . . ?
C6 N4 Cu1 110.8(7) . . ?
C4 N4 Cu1 105.3(6) . . ?
N4 C4 C5 109.7(9) . . ?
N4 C4 H4A 109.7 . . ?
C5 C4 H4A 109.7 . . ?
N4 C4 H4B 109.7 . . ?
C5 C4 H4B 109.7 . . ?
H4A C4 H4B 108.2 . . ?
C5 N5 Cu1 111.5(6) . . ?
C5 N5 H5A 109.3 . . ?
Cu1 N5 H5A 109.3 . . ?
C5 N5 H5B 109.3 . . ?
Cu1 N5 H5B 109.3 . . ?
H5A N5 H5B 108.0 . . ?
N5 C5 C4 106.2(8) . . ?
N5 C5 H5C 110.5 . . ?
C4 C5 H5C 110.5 . . ?
N5 C5 H5D 110.5 . . ?
C4 C5 H5D 110.5 . . ?
H5C C5 H5D 108.7 . . ?
N4 C6 H6A 109.5 . . ?
N4 C6 H6B 109.5 . . ?
H6A C6 H6B 109.5 . . ?
N4 C6 H6C 109.5 . . ?
H6A C6 H6C 109.5 . . ?
H6B C6 H6C 109.5 . . ?
N4 C7 H7A 109.5 . . ?
N4 C7 H7B 109.5 . . ?
H7A C7 H7B 109.5 . . ?
N4 C7 H7C 109.5 . . ?
H7A C7 H7C 109.5 . . ?
H7B C7 H7C 109.5 . . ?

loop_
_geom_bond_atom_site_label_1
_geom_bond_atom_site_label_2
_geom_bond_distance
_geom_bond_site_symmetry_2
_geom_bond_publ_flag
Cu1 N2 1.987(9) . ?
Cu1 N1 1.996(8) . ?
Cu1 N5 2.024(8) . ?
Cu1 N4 2.063(7) . ?
Cu1 N3 2.161(10) . ?
Cu2 C1 1.918(8) . ?
Cu2 C3 1.922(12) 4_544 ?
Cu2 C2 1.947(10) 4_545 ?
N1 C1 1.148(11) . ?
N2 C2 1.122(14) . ?
C2 Cu2 1.947(11) 4_554 ?
N3 C3 1.144(15) . ?
C3 Cu2 1.922(12) 4 ?
N4 C7 1.473(13) . ?
N4 C6 1.474(15) . ?
N4 C4 1.495(14) . ?
C4 C5 1.539(15) . ?
C4 H4A 0.9900 . ?
C4 H4B 0.9900 . ?
N5 C5 1.477(11) . ?
N5 H5A 0.9200 . ?
N5 H5B 0.9200 . ?
C5 H5C 0.9900 . ?
C5 H5D 0.9900 . ?
C6 H6A 0.9800 . ?
C6 H6B 0.9800 . ?
C6 H6C 0.9800 . ?
C7 H7A 0.9800 . ?
C7 H7B 0.9800 . ?
C7 H7C 0.9800 . ?

loop_
_geom_hbond_atom_site_label_D
_geom_hbond_atom_site_label_H
_geom_hbond_atom_site_label_A
_geom_hbond_distance_DH
_geom_hbond_distance_HA
_geom_hbond_distance_DA
_geom_hbond_angle_DHA
_geom_hbond_site_symmetry_A
N5 H5A N1 0.92 2.54 3.400(14) 155.8 2_655

loop_
_geom_torsion_atom_site_label_1
_geom_torsion_atom_site_label_2
_geom_torsion_atom_site_label_3
_geom_torsion_atom_site_label_4
_geom_torsion
_geom_torsion_site_symmetry_1
_geom_torsion_site_symmetry_2
_geom_torsion_site_symmetry_3
_geom_torsion_site_symmetry_4
_geom_torsion_publ_flag
N4 C4 C5 N5 -52.2(11) . . . . ?
